data_7011083
loop_
_publ_author_name
'Colin L. Weeks'
'Peter Turner'
'Ronald R. Fenton'
'Peter A. Lay'

_publ_section_title
;
 Nickel(II) complexes with amide ligands: oxidative dehydrogenation of
 the amines in a tetradentate diamide--diamine ligand
;
_journal_issue 6
_journal_name_full 'J. Chem. Soc., Dalton Trans.'
_journal_page_first 931
_journal_page_last 940
_journal_paper_doi 10.1039/b107378h
_journal_year 2002
_chemical_formula_sum 'C12 H20 N4 Ni O3'
_chemical_formula_weight 327.03
_space_group_IT_number 154
_symmetry_cell_setting trigonal
_symmetry_Int_Tables_number 154
_symmetry_space_group_name_Hall 'P 32 2"'
_symmetry_space_group_name_H-M 'P 32 2 1'
_atom_sites_solution_hydrogens geom
_atom_sites_solution_primary direct
_atom_sites_solution_secondary difmap
_audit_creation_method SHELXL-97
_cell_angle_alpha 90.00
_cell_angle_beta 90.00
_cell_angle_gamma 120.00
_cell_formula_units_Z 3
_cell_length_a 8.5856(14)
_cell_length_b 8.5856
_cell_length_c 17.3694(18)
_cell_measurement_reflns_used 25
_cell_measurement_temperature 294(2)
_cell_measurement_theta_max 15.45
_cell_measurement_theta_min 9.7
_cell_volume 1108.8(2)
_computing_cell_refinement 'MSC/AFC Diffractometer Control'
_computing_data_collection 'MSC/AFC Diffractometer Control'
_computing_data_reduction 'teXsan for Windows (MSC, 1997)'
_computing_molecular_graphics 'teXsan for Windows (MSC, 1997)'
_computing_structure_refinement 'SHELXL-97 (Sheldrick, 1997)'
_computing_structure_solution 'SHELXS-97 (Sheldrick, 1990)'
_diffrn_ambient_temperature 294(2)
_diffrn_measured_fraction_theta_full 0.995
_diffrn_measured_fraction_theta_max 0.995
_diffrn_measurement_device_type 'Rigaku AFC7R'
_diffrn_measurement_method \w-2\q
_diffrn_radiation_monochromator graphite
_diffrn_radiation_source 'rotating anode'
_diffrn_radiation_type CuK\a
_diffrn_radiation_wavelength 1.54178
_diffrn_reflns_av_R_equivalents 0.0331
_diffrn_reflns_av_sigmaI/netI 0.0233
_diffrn_reflns_limit_h_max 8
_diffrn_reflns_limit_h_min -8
_diffrn_reflns_limit_k_max 10
_diffrn_reflns_limit_k_min 0
_diffrn_reflns_limit_l_max 20
_diffrn_reflns_limit_l_min 0
_diffrn_reflns_number 1514
_diffrn_reflns_theta_full 67.65
_diffrn_reflns_theta_max 67.65
_diffrn_reflns_theta_min 5.95
_diffrn_standards_decay_% -1.27
_diffrn_standards_interval_count 150
_diffrn_standards_number 3
_exptl_absorpt_coefficient_mu 2.017
_exptl_absorpt_correction_T_max 0.997
_exptl_absorpt_correction_T_min 0.861
_exptl_absorpt_correction_type empirical
_exptl_absorpt_process_details
;
\y scans (North,Phillips & Matthews, 1968)
;
_exptl_crystal_colour yellow
_exptl_crystal_density_diffrn 1.460
_exptl_crystal_density_method 'not measured'
_exptl_crystal_description 'cut prism'
_exptl_crystal_F_000 510
_exptl_crystal_size_max 0.40
_exptl_crystal_size_mid 0.25
_exptl_crystal_size_min 0.21
_refine_diff_density_max 0.471
_refine_diff_density_min -0.387
_refine_diff_density_rms 0.062
_refine_ls_abs_structure_details 'Flack H D (1983), Acta Cryst. A39, 876-881'
_refine_ls_abs_structure_Flack 0.00(5)
_refine_ls_extinction_method none
_refine_ls_goodness_of_fit_ref 1.068
_refine_ls_hydrogen_treatment mixed
_refine_ls_matrix_type full
_refine_ls_number_parameters 93
_refine_ls_number_reflns 1335
_refine_ls_number_restraints 0
_refine_ls_restrained_S_all 1.068
_refine_ls_R_factor_all 0.0418
_refine_ls_R_factor_gt 0.0389
_refine_ls_shift/su_max 0.001
_refine_ls_shift/su_mean 0.000
_refine_ls_structure_factor_coef Fsqd
_refine_ls_weighting_details 'calc w=1/[\s^2^(Fo^2^)+(0.0712P)^2^+0.5074P] where P=(Fo^2^+2Fc^2^)/3'
_refine_ls_weighting_scheme calc
_refine_ls_wR_factor_gt 0.1068
_refine_ls_wR_factor_ref 0.1093
_reflns_number_gt 1266
_reflns_number_total 1335
_reflns_threshold_expression >2sigma(I)
_cod_data_source_file b107378h.txt
_cod_data_source_block rrf8
_cod_original_sg_symbol_H-M 'P 32 2 1   '
_cod_database_code 7011083

loop_
_symmetry_equiv_pos_as_xyz
'x, y, z'
'-y, x-y, z+2/3'
'-x+y, -x, z+1/3'
'y, x, -z'
'-x, -x+y, -z+2/3'
'x-y, -y, -z+1/3'

loop_
_atom_site_label
_atom_site_type_symbol
_atom_site_fract_x
_atom_site_fract_y
_atom_site_fract_z
_atom_site_U_iso_or_equiv
_atom_site_adp_type
_atom_site_occupancy
_atom_site_symmetry_multiplicity
_atom_site_calc_flag
_atom_site_refinement_flags
_atom_site_disorder_assembly
_atom_site_disorder_group
Ni1 Ni 0.37417(7) 0.37417(7) 0.5000 0.0301(2) Uani 1 2 d S . .
O1 O 0.0194(4) 0.3051(4) 0.65810(14) 0.0532(7) Uani 1 1 d . . .
O2 O 0.6771(5) 1.0000 0.6667 0.0601(9) Uani 1 2 d S . .
N1 N 0.4429(3) 0.5890(3) 0.55880(13) 0.0327(6) Uani 1 1 d . . .
H1N H 0.5448 0.6171 0.5856 0.039 Uiso 1 1 calc R . .
N2 N 0.1633(3) 0.2745(4) 0.55337(14) 0.0397(6) Uani 1 1 d . . .
C1 C 0.4774(5) 0.7478(5) 0.51056(19) 0.0466(8) Uani 1 1 d . . .
H1A H 0.5708 0.8589 0.5331 0.056 Uiso 1 1 calc R . .
H1B H 0.5128 0.7367 0.4587 0.056 Uiso 1 1 calc R . .
C2 C 0.3017(7) 0.7423(7) 0.5105(3) 0.0745(13) Uani 1 1 d . . .
H2A H 0.2185 0.6525 0.4747 0.089 Uiso 1 1 calc R . .
H2B H 0.3165 0.8585 0.4969 0.089 Uiso 1 1 calc R . .
C3 C 0.2366(6) 0.6926(6) 0.5927(3) 0.0654(12) Uani 1 1 d . . .
H3A H 0.1068 0.6378 0.5956 0.079 Uiso 1 1 calc R . .
H3B H 0.2915 0.7974 0.6259 0.079 Uiso 1 1 calc R . .
C4 C 0.2970(5) 0.5570(5) 0.61516(18) 0.0364(7) Uani 1 1 d . . .
H4 H 0.3465 0.5829 0.6675 0.044 Uiso 1 1 calc R . .
C5 C 0.1454(4) 0.3645(4) 0.61060(16) 0.0355(7) Uani 1 1 d . . .
C6 C 0.0407(5) 0.0828(5) 0.5401(2) 0.0510(9) Uani 1 1 d . . .
H6A H -0.0832 0.0556 0.5429 0.061 Uiso 1 1 calc R . .
H6B H 0.0591 0.0117 0.5786 0.061 Uiso 1 1 calc R . .

loop_
_atom_site_aniso_label
_atom_site_aniso_U_11
_atom_site_aniso_U_22
_atom_site_aniso_U_33
_atom_site_aniso_U_23
_atom_site_aniso_U_13
_atom_site_aniso_U_12
Ni1 0.0315(3) 0.0315(3) 0.0234(3) -0.00312(13) 0.00312(13) 0.0128(3)
O1 0.0545(14) 0.0455(14) 0.0477(13) -0.0086(11) 0.0232(12) 0.0161(11)
O2 0.0601(16) 0.058(2) 0.062(2) -0.0072(16) -0.0036(8) 0.0289(11)
N1 0.0366(14) 0.0317(12) 0.0239(11) -0.0040(9) -0.0026(9) 0.0126(11)
N2 0.0336(12) 0.0400(14) 0.0367(13) -0.0082(12) 0.0110(10) 0.0117(12)
C1 0.060(2) 0.0385(17) 0.0380(16) 0.0030(14) 0.0004(15) 0.0225(16)
C2 0.073(3) 0.063(3) 0.093(3) 0.018(3) -0.014(3) 0.037(2)
C3 0.057(2) 0.041(2) 0.101(3) -0.006(2) 0.010(2) 0.0270(19)
C4 0.0378(16) 0.0415(16) 0.0278(13) -0.0082(12) -0.0004(12) 0.0183(14)
C5 0.0369(15) 0.0391(16) 0.0297(14) -0.0041(12) 0.0027(12) 0.0182(13)
C6 0.0477(19) 0.0390(17) 0.053(2) -0.0135(15) 0.0210(17) 0.0114(15)

loop_
_atom_type_symbol
_atom_type_description
_atom_type_scat_dispersion_real
_atom_type_scat_dispersion_imag
_atom_type_scat_source
C C 0.0181 0.0091 'International Tables Vol C Tables 4.2.6.8 and 6.1.1.4'
H H 0.0000 0.0000 'International Tables Vol C Tables 4.2.6.8 and 6.1.1.4'
N N 0.0311 0.0180 'International Tables Vol C Tables 4.2.6.8 and 6.1.1.4'
Ni Ni -3.0029 0.5091 'International Tables Vol C Tables 4.2.6.8 and 6.1.1.4'
O O 0.0492 0.0322 'International Tables Vol C Tables 4.2.6.8 and 6.1.1.4'

loop_
_geom_angle_atom_site_label_1
_geom_angle_atom_site_label_2
_geom_angle_atom_site_label_3
_geom_angle
_geom_angle_site_symmetry_1
_geom_angle_site_symmetry_3
_geom_angle_publ_flag
N2 Ni1 N2 85.97(17) 4_556 . ?
N2 Ni1 N1 171.40(13) 4_556 . ?
N2 Ni1 N1 86.36(11) . . ?
N2 Ni1 N1 86.36(11) 4_556 4_556 ?
N2 Ni1 N1 171.40(13) . 4_556 ?
N1 Ni1 N1 101.54(15) . 4_556 ?
C1 N1 C4 107.3(3) . . ?
C1 N1 Ni1 113.69(18) . . ?
C4 N1 Ni1 110.01(19) . . ?
C1 N1 H1N 108.6 . . ?
C4 N1 H1N 108.6 . . ?
Ni1 N1 H1N 108.6 . . ?
C5 N2 C6 123.4(2) . . ?
C5 N2 Ni1 119.3(2) . . ?
C6 N2 Ni1 115.8(2) . . ?
C2 C1 N1 103.6(3) . . ?
C2 C1 H1A 111.0 . . ?
N1 C1 H1A 111.0 . . ?
C2 C1 H1B 111.0 . . ?
N1 C1 H1B 111.0 . . ?
H1A C1 H1B 109.0 . . ?
C1 C2 C3 103.6(4) . . ?
C1 C2 H2A 111.0 . . ?
C3 C2 H2A 111.0 . . ?
C1 C2 H2B 111.0 . . ?
C3 C2 H2B 111.0 . . ?
H2A C2 H2B 109.0 . . ?
C2 C3 C4 103.6(3) . . ?
C2 C3 H3A 111.0 . . ?
C4 C3 H3A 111.0 . . ?
C2 C3 H3B 111.0 . . ?
C4 C3 H3B 111.0 . . ?
H3A C3 H3B 109.0 . . ?
N1 C4 C5 110.5(2) . . ?
N1 C4 C3 105.1(3) . . ?
C5 C4 C3 112.4(3) . . ?
N1 C4 H4 109.6 . . ?
C5 C4 H4 109.6 . . ?
C3 C4 H4 109.6 . . ?
O1 C5 N2 126.3(3) . . ?
O1 C5 C4 120.6(3) . . ?
N2 C5 C4 113.1(3) . . ?
N2 C6 C6 106.7(2) . 4_556 ?
N2 C6 H6A 110.4 . . ?
C6 C6 H6A 110.4 4_556 . ?
N2 C6 H6B 110.4 . . ?
C6 C6 H6B 110.4 4_556 . ?
H6A C6 H6B 108.6 . . ?

loop_
_geom_bond_atom_site_label_1
_geom_bond_atom_site_label_2
_geom_bond_distance
_geom_bond_site_symmetry_2
_geom_bond_publ_flag
Ni1 N2 1.822(2) 4_556 ?
Ni1 N2 1.822(2) . ?
Ni1 N1 1.925(2) . ?
Ni1 N1 1.925(2) 4_556 ?
O1 C5 1.249(4) . ?
N1 C1 1.498(4) . ?
N1 C4 1.503(4) . ?
N1 H1N 0.9100 . ?
N2 C5 1.314(4) . ?
N2 C6 1.462(4) . ?
C1 C2 1.485(6) . ?
C1 H1A 0.9700 . ?
C1 H1B 0.9700 . ?
C2 C3 1.514(7) . ?
C2 H2A 0.9700 . ?
C2 H2B 0.9700 . ?
C3 C4 1.542(5) . ?
C3 H3A 0.9700 . ?
C3 H3B 0.9700 . ?
C4 C5 1.510(5) . ?
C4 H4 0.9800 . ?
C6 C6 1.528(6) 4_556 ?
C6 H6A 0.9700 . ?
C6 H6B 0.9700 . ?

loop_
_geom_torsion_atom_site_label_1
_geom_torsion_atom_site_label_2
_geom_torsion_atom_site_label_3
_geom_torsion_atom_site_label_4
_geom_torsion
_geom_torsion_site_symmetry_1
_geom_torsion_site_symmetry_2
_geom_torsion_site_symmetry_3
_geom_torsion_site_symmetry_4
_geom_torsion_publ_flag
N2 Ni1 N1 C1 -91.5(8) 4_556 . . . ?
N2 Ni1 N1 C1 -118.4(2) . . . . ?
N1 Ni1 N1 C1 65.0(2) 4_556 . . . ?
N2 Ni1 N1 C4 29.0(8) 4_556 . . . ?
N2 Ni1 N1 C4 2.0(2) . . . . ?
N1 Ni1 N1 C4 -174.6(2) 4_556 . . . ?
N2 Ni1 N2 C5 176.8(4) 4_556 . . . ?
N1 Ni1 N2 C5 -7.1(3) . . . . ?
N1 Ni1 N2 C5 149.8(7) 4_556 . . . ?
N2 Ni1 N2 C6 10.1(2) 4_556 . . . ?
N1 Ni1 N2 C6 -173.8(3) . . . . ?
N1 Ni1 N2 C6 -16.9(10) 4_556 . . . ?
C4 N1 C1 C2 -28.4(4) . . . . ?
Ni1 N1 C1 C2 93.5(3) . . . . ?
N1 C1 C2 C3 40.7(4) . . . . ?
C1 C2 C3 C4 -37.4(5) . . . . ?
C1 N1 C4 C5 126.5(3) . . . . ?
Ni1 N1 C4 C5 2.4(3) . . . . ?
C1 N1 C4 C3 5.0(3) . . . . ?
Ni1 N1 C4 C3 -119.1(3) . . . . ?
C2 C3 C4 N1 19.7(4) . . . . ?
C2 C3 C4 C5 -100.5(4) . . . . ?
C6 N2 C5 O1 -4.5(6) . . . . ?
Ni1 N2 C5 O1 -170.2(3) . . . . ?
C6 N2 C5 C4 175.6(3) . . . . ?
Ni1 N2 C5 C4 9.9(4) . . . . ?
N1 C4 C5 O1 172.6(3) . . . . ?
C3 C4 C5 O1 -70.3(4) . . . . ?
N1 C4 C5 N2 -7.5(4) . . . . ?
C3 C4 C5 N2 109.6(4) . . . . ?
C5 N2 C6 C6 167.9(4) . . . 4_556 ?
Ni1 N2 C6 C6 -26.0(5) . . . 4_556 ?
